data_7055472
loop_
_publ_author_name
'Chen, Jing-Lin'
'Guo, Zong-Hao'
'Luo, Yan-Sheng'
'Qiu, Lu'
'He, Li-Hua'
'Liu, Sui-Jun'
'Wen, He-Rui'
'Wang, Jin-Yun'

_publ_section_title
;
 Luminescent monometallic Cu(i) triphenylphosphine complexes based on
 methylated 5-trifluoromethyl-3-(2&#x2032;-pyridyl)-1,2,4-triazole ligands
;
_journal_issue 6
_journal_name_full 'New J. Chem.'
_journal_page_first 5325
_journal_paper_doi 10.1039/C5NJ03529E
_journal_volume 40
_journal_year 2016
_chemical_formula_sum 'C45 H36 Cu F3 N4 P2'
_chemical_formula_weight 815.26
_space_group_crystal_system monoclinic
_space_group_IT_number 14
_space_group_name_Hall '-P 2yn'
_space_group_name_H-M_alt 'P 1 21/n 1'
_symmetry_space_group_name_Hall '-P 2yn'
_symmetry_space_group_name_H-M 'P 1 21/n 1'
_atom_sites_solution_hydrogens geom
_audit_creation_method SHELXL-2014/7
_audit_update_record
;
2016-04-05 deposited with the CCDC.
2016-04-11 downloaded from the CCDC.
;
_cell_angle_alpha 90
_cell_angle_beta 103.8830(10)
_cell_angle_gamma 90
_cell_formula_units_Z 4
_cell_length_a 13.0739(7)
_cell_length_b 21.8016(11)
_cell_length_c 14.4235(8)
_cell_measurement_reflns_used 9250
_cell_measurement_temperature 293(2)
_cell_measurement_theta_max 27.12
_cell_measurement_theta_min 2.91
_cell_volume 3991.1(4)
_computing_cell_refinement CrystalClear
_computing_data_collection 'CrystalClear (Rigaku/MSC Inc., 2005)'
_computing_data_reduction CrystalClear
_computing_molecular_graphics 'Bruker SHELXTL'
_computing_publication_material 'Bruker SHELXTL'
_computing_structure_refinement 'SHELXL-2014/7 (Sheldrick, 2014)'
_computing_structure_solution 'SHELXS-97 (Sheldrick, 1990)'
_diffrn_ambient_temperature 293(2)
_diffrn_measured_fraction_theta_full 0.999
_diffrn_measured_fraction_theta_max 0.998
_diffrn_measurement_device_type 'D8 QUEST'
_diffrn_measurement_method '\w scans'
_diffrn_radiation_type MoK\a
_diffrn_radiation_wavelength 0.71073
_diffrn_reflns_av_R_equivalents 0.0290
_diffrn_reflns_av_unetI/netI 0.0199
_diffrn_reflns_Laue_measured_fraction_full 0.999
_diffrn_reflns_Laue_measured_fraction_max 0.998
_diffrn_reflns_limit_h_max 16
_diffrn_reflns_limit_h_min -16
_diffrn_reflns_limit_k_max 28
_diffrn_reflns_limit_k_min -27
_diffrn_reflns_limit_l_max 18
_diffrn_reflns_limit_l_min -18
_diffrn_reflns_number 73702
_diffrn_reflns_point_group_measured_fraction_full 0.999
_diffrn_reflns_point_group_measured_fraction_max 0.998
_diffrn_reflns_theta_full 25.242
_diffrn_reflns_theta_max 27.156
_diffrn_reflns_theta_min 2.910
_diffrn_source 'fine-focus sealed tube'
_exptl_absorpt_coefficient_mu 0.679
_exptl_absorpt_correction_type multi-scan
_exptl_absorpt_process_details CrystalClear
_exptl_crystal_colour colorless
_exptl_crystal_density_diffrn 1.357
_exptl_crystal_description block
_exptl_crystal_F_000 1680
_exptl_crystal_size_max 0.200
_exptl_crystal_size_mid 0.190
_exptl_crystal_size_min 0.170
_exptl_transmission_factor_max 0.893
_exptl_transmission_factor_min 0.876
_refine_diff_density_max 0.607
_refine_diff_density_min -0.624
_refine_diff_density_rms 0.068
_refine_ls_extinction_method none
_refine_ls_goodness_of_fit_ref 1.059
_refine_ls_hydrogen_treatment constr
_refine_ls_matrix_type full
_refine_ls_number_parameters 515
_refine_ls_number_reflns 8840
_refine_ls_number_restraints 6
_refine_ls_restrained_S_all 1.095
_refine_ls_R_factor_all 0.0657
_refine_ls_R_factor_gt 0.0465
_refine_ls_shift/su_max 0.001
_refine_ls_shift/su_mean 0.000
_refine_ls_structure_factor_coef Fsqd
_refine_ls_weighting_details 'w=1/[\s^2^(Fo^2^)+(0.0480P)^2^+4.4354P] where P=(Fo^2^+2Fc^2^)/3'
_refine_ls_weighting_scheme calc
_refine_ls_wR_factor_gt 0.1066
_refine_ls_wR_factor_ref 0.1212
_reflns_Friedel_coverage 0.000
_reflns_number_gt 6969
_reflns_number_total 8840
_reflns_threshold_expression 'I > 2\s(I)'
_cod_data_source_file c5nj03529e2.cif
_cod_data_source_block 2
_cod_depositor_comments
;
The following automatic conversions were performed:

'_exptl_absorpt_correction_type' value 'Multi-scan' changed to
'multi-scan' according to
/usr/data/users/saulius/crontab/automatic-downloads/rss-feeds/RSC/lib/dictionaries/cif_core.dic
dictionary named 'cif_core.dic' version 2.4.2 from 2011-04-26.

Automatic conversion script
Id: cif_fix_values 4268 2015-11-12 08:31:59Z antanas 

 Adding full bibliography for 7055471--7055475.cif.
;
_cod_database_code 7055472
_shelx_shelxl_version_number 2014/7
_shelx_space_group_comment
;
The symmetry employed for this shelxl refinement is uniquely defined
by the following loop, which should always be used as a source of
symmetry information in preference to the above space-group names.
They are only intended as comments.
;
_shelx_estimated_absorpt_t_min 0.876
_shelx_estimated_absorpt_t_max 0.893

loop_
_space_group_symop_operation_xyz
'x, y, z'
'-x+1/2, y+1/2, -z+1/2'
'-x, -y, -z'
'x-1/2, -y-1/2, z-1/2'

loop_
_atom_site_label
_atom_site_type_symbol
_atom_site_fract_x
_atom_site_fract_y
_atom_site_fract_z
_atom_site_U_iso_or_equiv
_atom_site_adp_type
_atom_site_occupancy
_atom_site_site_symmetry_order
_atom_site_calc_flag
_atom_site_refinement_flags_posn
_atom_site_refinement_flags_adp
_atom_site_refinement_flags_occupancy
_atom_site_disorder_assembly
_atom_site_disorder_group
Cu1 Cu 0.26874(2) 0.20821(2) 0.51583(2) 0.03162(9) Uani 1 1 d . U . . .
P1 P 0.42394(5) 0.20070(3) 0.47221(4) 0.03252(14) Uani 1 1 d . U . . .
P2 P 0.14628(5) 0.13359(3) 0.49523(5) 0.03201(14) Uani 1 1 d . U . . .
F1 F 0.2542(6) 0.4949(3) 0.5312(8) 0.123(3) Uani 0.5 1 d D . P A 1
F1' F 0.2564(6) 0.4776(3) 0.4521(6) 0.114(2) Uani 0.5 1 d . . P A 2
F3 F 0.1170(3) 0.46128(11) 0.41120(19) 0.1269(13) Uani 1 1 d D U . . .
F2 F 0.1000(6) 0.4775(3) 0.5343(6) 0.108(3) Uani 0.5 1 d . . P A 1
F2' F 0.1710(13) 0.4973(3) 0.5590(4) 0.148(5) Uani 0.5 1 d D . P A 2
N1 N 0.30617(16) 0.21862(9) 0.67060(14) 0.0338(4) Uani 1 1 d . . . . .
N2 N 0.22721(17) 0.29710(9) 0.52696(14) 0.0329(4) Uani 1 1 d . . . . .
N3 N 0.19636(19) 0.34647(10) 0.46910(16) 0.0418(5) Uani 1 1 d . . . . .
N4 N 0.23612(19) 0.37881(10) 0.62258(16) 0.0426(5) Uani 1 1 d . . . . .
C1 C 0.3413(2) 0.17771(12) 0.74011(18) 0.0389(6) Uani 1 1 d . . . . .
H1A H 0.3532 0.1378 0.7226 0.047 Uiso 1 1 calc R U . . .
C2 C 0.3608(2) 0.19131(13) 0.83648(19) 0.0442(6) Uani 1 1 d . . . . .
C3 C 0.3405(3) 0.25035(15) 0.8606(2) 0.0532(8) Uani 1 1 d . . . . .
H3B H 0.3516 0.2613 0.9246 0.064 Uiso 1 1 calc R U . . .
C4 C 0.3038(3) 0.29347(13) 0.79058(19) 0.0479(7) Uani 1 1 d . . . . .
H4B H 0.2898 0.3334 0.8067 0.057 Uiso 1 1 calc R U . . .
C5 C 0.28830(19) 0.27639(11) 0.69612(17) 0.0328(5) Uani 1 1 d . . . . .
C6 C 0.25046(19) 0.31836(11) 0.61648(17) 0.0318(5) Uani 1 1 d . . . . .
C7 C 0.2032(2) 0.39258(11) 0.52974(19) 0.0411(6) Uani 1 1 d . . . . .
C8 C 0.1786(3) 0.45526(13) 0.4964(2) 0.0669(9) Uani 1 1 d D U . . .
C9 C 0.4038(3) 0.14266(17) 0.9099(2) 0.0667(9) Uani 1 1 d . . . . .
H9A H 0.4242 0.1611 0.9720 0.100 Uiso 1 1 calc R U . . .
H9B H 0.4640 0.1236 0.8949 0.100 Uiso 1 1 calc R U . . .
H9C H 0.3505 0.1123 0.9095 0.100 Uiso 1 1 calc R U . . .
C10 C 0.0218(2) 0.14829(11) 0.52878(19) 0.0368(5) Uani 1 1 d . . . . .
C11 C 0.0196(2) 0.19241(15) 0.5972(2) 0.0516(7) Uani 1 1 d . . . . .
H11A H 0.0784 0.2169 0.6205 0.062 Uiso 1 1 calc R U . . .
C12 C -0.0701(3) 0.20026(17) 0.6310(3) 0.0624(9) Uani 1 1 d . . . . .
H12A H -0.0707 0.2292 0.6783 0.075 Uiso 1 1 calc R U . . .
C13 C -0.1577(3) 0.16564(16) 0.5951(2) 0.0577(8) Uani 1 1 d . . . . .
H13A H -0.2177 0.1710 0.6182 0.069 Uiso 1 1 calc R U . . .
C14 C -0.1575(2) 0.12304(14) 0.5253(2) 0.0515(7) Uani 1 1 d . . . . .
H14A H -0.2178 0.1001 0.5001 0.062 Uiso 1 1 calc R U . . .
C15 C -0.0678(2) 0.11416(12) 0.4923(2) 0.0426(6) Uani 1 1 d . . . . .
H15A H -0.0678 0.0850 0.4453 0.051 Uiso 1 1 calc R U . . .
C16 C 0.1020(2) 0.09887(12) 0.37710(18) 0.0372(5) Uani 1 1 d . . . . .
C17 C 0.0618(3) 0.13750(15) 0.3008(2) 0.0522(7) Uani 1 1 d . . . . .
H17A H 0.0564 0.1794 0.3111 0.063 Uiso 1 1 calc R U . . .
C18 C 0.0296(3) 0.11403(19) 0.2092(2) 0.0680(10) Uani 1 1 d . . . . .
H18A H 0.0018 0.1401 0.1583 0.082 Uiso 1 1 calc R U . . .
C19 C 0.0386(3) 0.0524(2) 0.1934(3) 0.0712(10) Uani 1 1 d . . . . .
H19A H 0.0177 0.0368 0.1317 0.085 Uiso 1 1 calc R U . . .
C20 C 0.0784(3) 0.01393(17) 0.2686(3) 0.0678(10) Uani 1 1 d . . . . .
H20A H 0.0846 -0.0278 0.2577 0.081 Uiso 1 1 calc R U . . .
C21 C 0.1095(2) 0.03681(13) 0.3605(2) 0.0497(7) Uani 1 1 d . . . . .
H21A H 0.1355 0.0104 0.4112 0.060 Uiso 1 1 calc R U . . .
C22 C 0.2009(2) 0.07005(11) 0.57441(18) 0.0360(5) Uani 1 1 d . . . . .
C23 C 0.1501(2) 0.04403(14) 0.6388(2) 0.0505(7) Uani 1 1 d . . . . .
H23A H 0.0821 0.0563 0.6392 0.061 Uiso 1 1 calc R U . . .
C24 C 0.2004(3) -0.00022(16) 0.7027(2) 0.0620(9) Uani 1 1 d . . . . .
H24A H 0.1652 -0.0179 0.7449 0.074 Uiso 1 1 calc R U . . .
C25 C 0.3007(3) -0.01828(15) 0.7047(2) 0.0573(8) Uani 1 1 d . . . . .
H25A H 0.3341 -0.0474 0.7488 0.069 Uiso 1 1 calc R U . . .
C26 C 0.3520(3) 0.00681(14) 0.6411(2) 0.0533(7) Uani 1 1 d . . . . .
H26A H 0.4201 -0.0057 0.6415 0.064 Uiso 1 1 calc R U . . .
C27 C 0.3026(2) 0.05054(12) 0.5768(2) 0.0443(6) Uani 1 1 d . . . . .
H27A H 0.3380 0.0673 0.5341 0.053 Uiso 1 1 calc R U . . .
C28 C 0.4288(2) 0.16506(12) 0.35875(18) 0.0360(5) Uani 1 1 d . . . . .
C29 C 0.3466(3) 0.12860(16) 0.3127(2) 0.0581(8) Uani 1 1 d . . . . .
H29A H 0.2885 0.1237 0.3386 0.070 Uiso 1 1 calc R U . . .
C30 C 0.3490(3) 0.09890(19) 0.2281(3) 0.0733(11) Uani 1 1 d . . . . .
H30A H 0.2936 0.0734 0.1988 0.088 Uiso 1 1 calc R U . . .
C31 C 0.4328(3) 0.10709(16) 0.1877(2) 0.0620(9) Uani 1 1 d . . . . .
H31A H 0.4340 0.0879 0.1304 0.074 Uiso 1 1 calc R U . . .
C32 C 0.5139(3) 0.14347(15) 0.2322(2) 0.0565(8) Uani 1 1 d . . . . .
H32A H 0.5710 0.1490 0.2051 0.068 Uiso 1 1 calc R U . . .
C33 C 0.5130(2) 0.17234(14) 0.3172(2) 0.0492(7) Uani 1 1 d . . . . .
H33A H 0.5695 0.1969 0.3467 0.059 Uiso 1 1 calc R U . . .
C34 C 0.5201(2) 0.15608(13) 0.55983(19) 0.0416(6) Uani 1 1 d . . . . .
C35 C 0.5542(2) 0.09855(14) 0.5393(2) 0.0517(7) Uani 1 1 d . . . . .
H35A H 0.5340 0.0833 0.4774 0.062 Uiso 1 1 calc R U . . .
C36 C 0.6181(3) 0.06366(19) 0.6103(3) 0.0715(11) Uani 1 1 d . . . . .
H36A H 0.6413 0.0253 0.5958 0.086 Uiso 1 1 calc R U . . .
C37 C 0.6471(3) 0.0852(2) 0.7013(3) 0.0836(14) Uani 1 1 d . . . . .
H37A H 0.6893 0.0612 0.7488 0.100 Uiso 1 1 calc R U . . .
C38 C 0.6148(3) 0.1415(2) 0.7235(2) 0.0785(13) Uani 1 1 d . . . . .
H38A H 0.6356 0.1562 0.7857 0.094 Uiso 1 1 calc R U . . .
C39 C 0.5505(2) 0.17717(18) 0.6528(2) 0.0574(8) Uani 1 1 d . . . . .
H39A H 0.5280 0.2154 0.6682 0.069 Uiso 1 1 calc R U . . .
C40 C 0.4895(2) 0.27393(13) 0.4657(2) 0.0438(6) Uani 1 1 d . . . . .
C41 C 0.5961(3) 0.28379(18) 0.4997(3) 0.0677(10) Uani 1 1 d . . . . .
H41A H 0.6394 0.2522 0.5296 0.081 Uiso 1 1 calc R U . . .
C42 C 0.6385(4) 0.3409(3) 0.4891(4) 0.0972(16) Uani 1 1 d . . . . .
H42A H 0.7103 0.3476 0.5127 0.117 Uiso 1 1 calc R U . . .
C43 C 0.5762(5) 0.3874(2) 0.4447(4) 0.1111(19) Uani 1 1 d . . . . .
H43A H 0.6056 0.4252 0.4360 0.133 Uiso 1 1 calc R U . . .
C44 C 0.4707(4) 0.37847(19) 0.4129(4) 0.0969(15) Uani 1 1 d . . . . .
H44A H 0.4276 0.4106 0.3846 0.116 Uiso 1 1 calc R U . . .
C45 C 0.4277(3) 0.32194(15) 0.4226(3) 0.0643(9) Uani 1 1 d . . . . .
H45A H 0.3556 0.3161 0.3996 0.077 Uiso 1 1 calc R U . . .

loop_
_atom_site_aniso_label
_atom_site_aniso_U_11
_atom_site_aniso_U_22
_atom_site_aniso_U_33
_atom_site_aniso_U_23
_atom_site_aniso_U_13
_atom_site_aniso_U_12
Cu1 0.03904(17) 0.02554(15) 0.03238(16) -0.00305(11) 0.01272(12) -0.00087(12)
P1 0.0342(3) 0.0339(3) 0.0310(3) -0.0012(2) 0.0109(2) -0.0011(2)
P2 0.0366(3) 0.0262(3) 0.0356(3) -0.0009(2) 0.0133(3) -0.0028(2)
F1 0.119(5) 0.034(3) 0.192(10) 0.012(4) -0.011(6) -0.028(3)
F1' 0.143(6) 0.047(3) 0.163(6) 0.040(4) 0.056(5) -0.007(3)
F3 0.213(4) 0.0556(14) 0.0841(17) 0.0229(13) -0.0200(18) 0.0233(18)
F2 0.136(6) 0.038(3) 0.157(7) 0.003(3) 0.048(5) 0.044(3)
F2' 0.343(17) 0.029(3) 0.067(4) -0.005(2) 0.043(8) 0.031(6)
N1 0.0395(11) 0.0344(11) 0.0282(10) -0.0020(8) 0.0095(9) 0.0017(9)
N2 0.0430(12) 0.0266(10) 0.0285(10) 0.0003(8) 0.0074(9) 0.0040(8)
N3 0.0561(14) 0.0302(11) 0.0374(12) 0.0029(9) 0.0080(10) 0.0061(10)
N4 0.0575(14) 0.0300(11) 0.0395(12) -0.0066(9) 0.0100(10) 0.0022(10)
C1 0.0438(14) 0.0367(13) 0.0375(13) 0.0028(11) 0.0122(11) 0.0039(11)
C2 0.0455(15) 0.0503(16) 0.0352(14) 0.0076(12) 0.0064(12) -0.0012(12)
C3 0.072(2) 0.0568(18) 0.0280(13) -0.0032(12) 0.0064(13) -0.0019(15)
C4 0.069(2) 0.0395(15) 0.0332(14) -0.0082(11) 0.0082(13) 0.0028(13)
C5 0.0354(12) 0.0328(12) 0.0306(12) -0.0039(9) 0.0090(10) -0.0018(10)
C6 0.0359(13) 0.0280(11) 0.0317(12) -0.0053(9) 0.0086(10) -0.0006(9)
C7 0.0512(16) 0.0281(12) 0.0434(15) -0.0010(11) 0.0098(12) 0.0019(11)
C8 0.104(3) 0.0298(15) 0.0645(17) 0.0011(14) 0.0155(16) 0.0118(17)
C9 0.080(2) 0.070(2) 0.0460(18) 0.0194(16) 0.0079(17) 0.0111(19)
C10 0.0403(14) 0.0317(12) 0.0407(14) 0.0026(10) 0.0143(11) 0.0003(10)
C11 0.0465(16) 0.0567(18) 0.0554(18) -0.0159(14) 0.0196(14) -0.0070(14)
C12 0.061(2) 0.071(2) 0.064(2) -0.0191(17) 0.0328(17) -0.0018(17)
C13 0.0470(17) 0.064(2) 0.070(2) 0.0068(17) 0.0305(16) 0.0061(15)
C14 0.0380(15) 0.0495(17) 0.070(2) 0.0092(15) 0.0195(14) -0.0060(12)
C15 0.0421(15) 0.0357(14) 0.0511(16) 0.0025(11) 0.0130(12) -0.0037(11)
C16 0.0372(13) 0.0386(13) 0.0385(13) -0.0040(11) 0.0145(11) -0.0065(11)
C17 0.0606(19) 0.0498(17) 0.0471(17) -0.0005(13) 0.0149(14) 0.0006(14)
C18 0.072(2) 0.089(3) 0.0415(17) 0.0043(17) 0.0095(16) -0.002(2)
C19 0.080(3) 0.089(3) 0.0448(19) -0.0226(18) 0.0163(17) -0.019(2)
C20 0.087(3) 0.057(2) 0.063(2) -0.0247(17) 0.0236(19) -0.0143(18)
C21 0.0629(19) 0.0397(15) 0.0486(16) -0.0078(12) 0.0176(14) -0.0065(13)
C22 0.0437(14) 0.0269(12) 0.0373(13) -0.0008(10) 0.0097(11) -0.0048(10)
C23 0.0430(16) 0.0574(18) 0.0536(17) 0.0165(14) 0.0163(13) -0.0004(13)
C24 0.065(2) 0.065(2) 0.060(2) 0.0290(16) 0.0230(16) 0.0017(17)
C25 0.068(2) 0.0464(17) 0.0556(19) 0.0155(14) 0.0104(16) 0.0097(15)
C26 0.0537(18) 0.0422(16) 0.066(2) 0.0038(14) 0.0175(15) 0.0137(13)
C27 0.0511(16) 0.0351(14) 0.0519(16) 0.0039(12) 0.0223(13) 0.0040(12)
C28 0.0390(13) 0.0374(13) 0.0331(13) 0.0007(10) 0.0118(10) 0.0025(11)
C29 0.0524(18) 0.076(2) 0.0503(18) -0.0195(16) 0.0210(14) -0.0150(16)
C30 0.074(2) 0.092(3) 0.056(2) -0.0312(19) 0.0196(18) -0.023(2)
C31 0.083(2) 0.063(2) 0.0437(17) -0.0095(15) 0.0232(17) 0.0091(18)
C32 0.070(2) 0.0594(19) 0.0516(18) 0.0016(15) 0.0360(16) 0.0088(16)
C33 0.0494(17) 0.0546(17) 0.0487(16) -0.0052(13) 0.0220(13) -0.0042(13)
C34 0.0350(13) 0.0556(16) 0.0364(14) 0.0057(12) 0.0128(11) 0.0012(12)
C35 0.0484(17) 0.0531(18) 0.0560(18) 0.0117(14) 0.0172(14) 0.0075(14)
C36 0.058(2) 0.075(2) 0.086(3) 0.035(2) 0.0264(19) 0.0199(18)
C37 0.053(2) 0.128(4) 0.073(3) 0.048(3) 0.0195(19) 0.025(2)
C38 0.049(2) 0.150(4) 0.0357(17) 0.013(2) 0.0091(15) 0.004(2)
C39 0.0427(16) 0.092(3) 0.0386(16) -0.0006(16) 0.0121(13) 0.0063(16)
C40 0.0494(16) 0.0417(14) 0.0456(15) -0.0053(12) 0.0220(13) -0.0099(12)
C41 0.0526(19) 0.069(2) 0.082(3) -0.0107(19) 0.0187(18) -0.0177(17)
C42 0.076(3) 0.102(4) 0.122(4) -0.028(3) 0.039(3) -0.055(3)
C43 0.138(5) 0.065(3) 0.150(5) -0.002(3) 0.073(4) -0.044(3)
C44 0.118(4) 0.054(2) 0.132(4) 0.027(2) 0.056(3) -0.009(2)
C45 0.072(2) 0.0522(19) 0.075(2) 0.0168(17) 0.0289(19) -0.0076(17)

loop_
_atom_type_symbol
_atom_type_description
_atom_type_scat_dispersion_real
_atom_type_scat_dispersion_imag
_atom_type_scat_source
C C 0.0033 0.0016 'International Tables Vol C Tables 4.2.6.8 and 6.1.1.4'
H H 0.0000 0.0000 'International Tables Vol C Tables 4.2.6.8 and 6.1.1.4'
Cu Cu 0.3201 1.2651 'International Tables Vol C Tables 4.2.6.8 and 6.1.1.4'
F F 0.0171 0.0103 'International Tables Vol C Tables 4.2.6.8 and 6.1.1.4'
N N 0.0061 0.0033 'International Tables Vol C Tables 4.2.6.8 and 6.1.1.4'
P P 0.1023 0.0942 'International Tables Vol C Tables 4.2.6.8 and 6.1.1.4'

loop_
_geom_angle_atom_site_label_1
_geom_angle_atom_site_label_2
_geom_angle_atom_site_label_3
_geom_angle
N2 Cu1 N1 79.52(8)
N2 Cu1 P2 120.34(6)
N1 Cu1 P2 100.85(6)
N2 Cu1 P1 111.39(6)
N1 Cu1 P1 107.18(6)
P2 Cu1 P1 124.47(3)
C40 P1 C28 102.01(12)
C40 P1 C34 104.29(14)
C28 P1 C34 103.10(12)
C40 P1 Cu1 114.42(9)
C28 P1 Cu1 120.30(9)
C34 P1 Cu1 110.97(9)
C16 P2 C22 104.93(12)
C16 P2 C10 102.46(12)
C22 P2 C10 101.88(12)
C16 P2 Cu1 118.59(8)
C22 P2 Cu1 107.84(8)
C10 P2 Cu1 119.13(8)
C1 N1 C5 118.0(2)
C1 N1 Cu1 130.57(17)
C5 N1 Cu1 111.47(16)
C6 N2 N3 106.44(19)
C6 N2 Cu1 113.86(16)
N3 N2 Cu1 138.72(16)
C7 N3 N2 103.4(2)
C6 N4 C7 99.9(2)
N1 C1 C2 123.9(2)
N1 C1 H1A 118.1
C2 C1 H1A 118.1
C3 C2 C1 117.0(3)
C3 C2 C9 122.8(3)
C1 C2 C9 120.1(3)
C2 C3 C4 120.4(3)
C2 C3 H3B 119.8
C4 C3 H3B 119.8
C3 C4 C5 118.8(3)
C3 C4 H4B 120.6
C5 C4 H4B 120.6
N1 C5 C4 121.9(2)
N1 C5 C6 114.8(2)
C4 C5 C6 123.4(2)
N2 C6 N4 113.7(2)
N2 C6 C5 119.9(2)
N4 C6 C5 126.4(2)
N3 C7 N4 116.5(2)
N3 C7 C8 121.3(2)
N4 C7 C8 122.2(2)
F3 C8 F2' 116.6(5)
F3 C8 F1 122.0(5)
F3 C8 F2 89.3(5)
F1 C8 F2 100.5(6)
F3 C8 F1' 83.6(4)
F2' C8 F1' 104.7(7)
F3 C8 C7 116.2(3)
F2' C8 C7 118.5(4)
F1 C8 C7 113.7(4)
F2 C8 C7 109.2(4)
F1' C8 C7 110.3(4)
C2 C9 H9A 109.5
C2 C9 H9B 109.5
H9A C9 H9B 109.5
C2 C9 H9C 109.5
H9A C9 H9C 109.5
H9B C9 H9C 109.5
C15 C10 C11 119.0(3)
C15 C10 P2 122.1(2)
C11 C10 P2 118.8(2)
C10 C11 C12 120.1(3)
C10 C11 H11A 119.9
C12 C11 H11A 119.9
C13 C12 C11 120.2(3)
C13 C12 H12A 119.9
C11 C12 H12A 119.9
C12 C13 C14 120.2(3)
C12 C13 H13A 119.9
C14 C13 H13A 119.9
C13 C14 C15 120.0(3)
C13 C14 H14A 120.0
C15 C14 H14A 120.0
C14 C15 C10 120.4(3)
C14 C15 H15A 119.8
C10 C15 H15A 119.8
C21 C16 C17 119.1(3)
C21 C16 P2 123.2(2)
C17 C16 P2 117.7(2)
C18 C17 C16 120.3(3)
C18 C17 H17A 119.9
C16 C17 H17A 119.9
C19 C18 C17 120.1(3)
C19 C18 H18A 120.0
C17 C18 H18A 120.0
C20 C19 C18 120.0(3)
C20 C19 H19A 120.0
C18 C19 H19A 120.0
C19 C20 C21 120.4(3)
C19 C20 H20A 119.8
C21 C20 H20A 119.8
C16 C21 C20 120.2(3)
C16 C21 H21A 119.9
C20 C21 H21A 119.9
C23 C22 C27 117.9(2)
C23 C22 P2 123.4(2)
C27 C22 P2 118.40(19)
C22 C23 C24 120.2(3)
C22 C23 H23A 119.9
C24 C23 H23A 119.9
C25 C24 C23 121.1(3)
C25 C24 H24A 119.5
C23 C24 H24A 119.5
C24 C25 C26 119.5(3)
C24 C25 H25A 120.2
C26 C25 H25A 120.2
C25 C26 C27 119.9(3)
C25 C26 H26A 120.0
C27 C26 H26A 120.0
C26 C27 C22 121.3(3)
C26 C27 H27A 119.3
C22 C27 H27A 119.3
C29 C28 C33 117.9(3)
C29 C28 P1 119.3(2)
C33 C28 P1 122.8(2)
C28 C29 C30 121.0(3)
C28 C29 H29A 119.5
C30 C29 H29A 119.5
C31 C30 C29 120.1(3)
C31 C30 H30A 120.0
C29 C30 H30A 120.0
C32 C31 C30 119.3(3)
C32 C31 H31A 120.3
C30 C31 H31A 120.3
C31 C32 C33 120.9(3)
C31 C32 H32A 119.5
C33 C32 H32A 119.5
C32 C33 C28 120.7(3)
C32 C33 H33A 119.7
C28 C33 H33A 119.7
C39 C34 C35 118.4(3)
C39 C34 P1 118.9(2)
C35 C34 P1 122.4(2)
C36 C35 C34 120.5(3)
C36 C35 H35A 119.8
C34 C35 H35A 119.8
C37 C36 C35 120.3(4)
C37 C36 H36A 119.9
C35 C36 H36A 119.9
C36 C37 C38 120.5(3)
C36 C37 H37A 119.8
C38 C37 H37A 119.8
C37 C38 C39 119.9(4)
C37 C38 H38A 120.0
C39 C38 H38A 120.0
C34 C39 C38 120.5(4)
C34 C39 H39A 119.8
C38 C39 H39A 119.8
C45 C40 C41 118.5(3)
C45 C40 P1 117.1(2)
C41 C40 P1 124.4(3)
C40 C41 C42 119.8(4)
C40 C41 H41A 120.1
C42 C41 H41A 120.1
C43 C42 C41 120.7(4)
C43 C42 H42A 119.6
C41 C42 H42A 119.6
C44 C43 C42 119.8(4)
C44 C43 H43A 120.1
C42 C43 H43A 120.1
C43 C44 C45 120.1(5)
C43 C44 H44A 119.9
C45 C44 H44A 119.9
C44 C45 C40 121.1(4)
C44 C45 H45A 119.5
C40 C45 H45A 119.5

loop_
_geom_bond_atom_site_label_1
_geom_bond_atom_site_label_2
_geom_bond_distance
Cu1 N2 2.0293(19)
Cu1 N1 2.179(2)
Cu1 P2 2.2516(7)
Cu1 P1 2.2699(7)
P1 C40 1.825(3)
P1 C28 1.826(3)
P1 C34 1.833(3)
P2 C16 1.827(3)
P2 C22 1.828(3)
P2 C10 1.834(3)
F1 C8 1.318(4)
F1' C8 1.411(7)
F3 C8 1.305(3)
F2 C8 1.363(8)
F2' C8 1.308(4)
N1 C1 1.338(3)
N1 C5 1.348(3)
N2 C6 1.337(3)
N2 N3 1.362(3)
N3 C7 1.321(3)
N4 C6 1.337(3)
N4 C7 1.339(3)
C1 C2 1.384(4)
C1 H1A 0.9300
C2 C3 1.376(4)
C2 C9 1.509(4)
C3 C4 1.379(4)
C3 H3B 0.9300
C4 C5 1.380(4)
C4 H4B 0.9300
C5 C6 1.459(3)
C7 C8 1.459(4)
C9 H9A 0.9600
C9 H9B 0.9600
C9 H9C 0.9600
C10 C15 1.381(4)
C10 C11 1.383(4)
C11 C12 1.385(4)
C11 H11A 0.9300
C12 C13 1.366(5)
C12 H12A 0.9300
C13 C14 1.371(5)
C13 H13A 0.9300
C14 C15 1.380(4)
C14 H14A 0.9300
C15 H15A 0.9300
C16 C21 1.382(4)
C16 C17 1.386(4)
C17 C18 1.385(4)
C17 H17A 0.9300
C18 C19 1.372(5)
C18 H18A 0.9300
C19 C20 1.371(5)
C19 H19A 0.9300
C20 C21 1.383(4)
C20 H20A 0.9300
C21 H21A 0.9300
C22 C23 1.386(4)
C22 C27 1.388(4)
C23 C24 1.386(4)
C23 H23A 0.9300
C24 C25 1.362(5)
C24 H24A 0.9300
C25 C26 1.373(4)
C25 H25A 0.9300
C26 C27 1.379(4)
C26 H26A 0.9300
C27 H27A 0.9300
C28 C29 1.373(4)
C28 C33 1.383(4)
C29 C30 1.388(4)
C29 H29A 0.9300
C30 C31 1.370(5)
C30 H30A 0.9300
C31 C32 1.356(5)
C31 H31A 0.9300
C32 C33 1.380(4)
C32 H32A 0.9300
C33 H33A 0.9300
C34 C39 1.383(4)
C34 C35 1.387(4)
C35 C36 1.384(4)
C35 H35A 0.9300
C36 C37 1.359(6)
C36 H36A 0.9300
C37 C38 1.361(6)
C37 H37A 0.9300
C38 C39 1.392(5)
C38 H38A 0.9300
C39 H39A 0.9300
C40 C45 1.377(5)
C40 C41 1.378(4)
C41 C42 1.387(6)
C41 H41A 0.9300
C42 C43 1.360(7)
C42 H42A 0.9300
C43 C44 1.358(7)
C43 H43A 0.9300
C44 C45 1.376(5)
C44 H44A 0.9300
C45 H45A 0.9300

loop_
_geom_torsion_atom_site_label_1
_geom_torsion_atom_site_label_2
_geom_torsion_atom_site_label_3
_geom_torsion_atom_site_label_4
_geom_torsion
C6 N2 N3 C7 -0.5(3)
Cu1 N2 N3 C7 -167.8(2)
C5 N1 C1 C2 -0.4(4)
Cu1 N1 C1 C2 -179.4(2)
N1 C1 C2 C3 1.3(4)
N1 C1 C2 C9 -178.0(3)
C1 C2 C3 C4 -0.9(5)
C9 C2 C3 C4 178.3(3)
C2 C3 C4 C5 -0.2(5)
C1 N1 C5 C4 -0.9(4)
Cu1 N1 C5 C4 178.3(2)
C1 N1 C5 C6 179.8(2)
Cu1 N1 C5 C6 -0.9(3)
C3 C4 C5 N1 1.2(4)
C3 C4 C5 C6 -179.6(3)
N3 N2 C6 N4 0.7(3)
Cu1 N2 C6 N4 171.56(18)
N3 N2 C6 C5 -178.9(2)
Cu1 N2 C6 C5 -8.0(3)
C7 N4 C6 N2 -0.5(3)
C7 N4 C6 C5 179.0(3)
N1 C5 C6 N2 6.0(3)
C4 C5 C6 N2 -173.3(3)
N1 C5 C6 N4 -173.5(2)
C4 C5 C6 N4 7.2(4)
N2 N3 C7 N4 0.3(3)
N2 N3 C7 C8 178.8(3)
C6 N4 C7 N3 0.1(3)
C6 N4 C7 C8 -178.4(3)
N3 C7 C8 F3 22.9(5)
N4 C7 C8 F3 -158.6(3)
N3 C7 C8 F2' 169.6(9)
N4 C7 C8 F2' -12.0(10)
N3 C7 C8 F1 -126.7(7)
N4 C7 C8 F1 51.7(8)
N3 C7 C8 F2 121.9(5)
N4 C7 C8 F2 -59.6(6)
N3 C7 C8 F1' -69.9(5)
N4 C7 C8 F1' 108.5(5)
C16 P2 C10 C15 26.1(2)
C22 P2 C10 C15 -82.3(2)
Cu1 P2 C10 C15 159.32(19)
C16 P2 C10 C11 -158.0(2)
C22 P2 C10 C11 93.6(2)
Cu1 P2 C10 C11 -24.8(3)
C15 C10 C11 C12 2.6(5)
P2 C10 C11 C12 -173.5(3)
C10 C11 C12 C13 -1.8(5)
C11 C12 C13 C14 -0.2(6)
C12 C13 C14 C15 1.3(5)
C13 C14 C15 C10 -0.5(4)
C11 C10 C15 C14 -1.4(4)
P2 C10 C15 C14 174.5(2)
C22 P2 C16 C21 1.7(3)
C10 P2 C16 C21 -104.4(2)
Cu1 P2 C16 C21 122.1(2)
C22 P2 C16 C17 -176.5(2)
C10 P2 C16 C17 77.4(2)
Cu1 P2 C16 C17 -56.1(2)
C21 C16 C17 C18 0.0(4)
P2 C16 C17 C18 178.3(3)
C16 C17 C18 C19 -0.9(5)
C17 C18 C19 C20 0.8(6)
C18 C19 C20 C21 0.1(6)
C17 C16 C21 C20 0.8(4)
P2 C16 C21 C20 -177.3(2)
C19 C20 C21 C16 -0.9(5)
C16 P2 C22 C23 -105.7(2)
C10 P2 C22 C23 0.8(3)
Cu1 P2 C22 C23 127.0(2)
C16 P2 C22 C27 80.6(2)
C10 P2 C22 C27 -172.9(2)
Cu1 P2 C22 C27 -46.7(2)
C27 C22 C23 C24 -0.3(5)
P2 C22 C23 C24 -174.1(3)
C22 C23 C24 C25 1.1(5)
C23 C24 C25 C26 -1.3(6)
C24 C25 C26 C27 0.8(5)
C25 C26 C27 C22 -0.1(5)
C23 C22 C27 C26 -0.2(4)
P2 C22 C27 C26 173.9(2)
C40 P1 C28 C29 -145.4(3)
C34 P1 C28 C29 106.6(3)
Cu1 P1 C28 C29 -17.5(3)
C40 P1 C28 C33 35.6(3)
C34 P1 C28 C33 -72.3(3)
Cu1 P1 C28 C33 163.5(2)
C33 C28 C29 C30 1.4(5)
P1 C28 C29 C30 -177.6(3)
C28 C29 C30 C31 -1.9(6)
C29 C30 C31 C32 1.3(6)
C30 C31 C32 C33 -0.2(5)
C31 C32 C33 C28 -0.3(5)
C29 C28 C33 C32 -0.3(5)
P1 C28 C33 C32 178.7(2)
C40 P1 C34 C39 62.7(3)
C28 P1 C34 C39 168.9(2)
Cu1 P1 C34 C39 -61.0(3)
C40 P1 C34 C35 -124.9(2)
C28 P1 C34 C35 -18.7(3)
Cu1 P1 C34 C35 111.4(2)
C39 C34 C35 C36 -0.7(4)
P1 C34 C35 C36 -173.1(2)
C34 C35 C36 C37 0.8(5)
C35 C36 C37 C38 -0.8(6)
C36 C37 C38 C39 0.8(6)
C35 C34 C39 C38 0.6(5)
P1 C34 C39 C38 173.3(3)
C37 C38 C39 C34 -0.7(5)
C28 P1 C40 C45 87.8(3)
C34 P1 C40 C45 -165.1(2)
Cu1 P1 C40 C45 -43.7(3)
C28 P1 C40 C41 -91.3(3)
C34 P1 C40 C41 15.8(3)
Cu1 P1 C40 C41 137.2(3)
C45 C40 C41 C42 -0.6(5)
P1 C40 C41 C42 178.5(3)
C40 C41 C42 C43 -0.6(7)
C41 C42 C43 C44 2.1(8)
C42 C43 C44 C45 -2.4(8)
C43 C44 C45 C40 1.1(7)
C41 C40 C45 C44 0.3(5)
P1 C40 C45 C44 -178.8(3)
